data_7236424
loop_
_publ_author_name
'Wang, Hui'
'Tian, Xiaohe'
'Guan, Lijuan'
'Zhang, Qiong'
'Zhang, Shengyi'
'Zhou, Hongping'
'Wu, Jieying'
'Tian, Yupeng'

_publ_section_title
;
 Targeting mitochondrial DNA with a two-photon active Ru(ii)
 phenanthroline derivative
;
_journal_issue 17
_journal_name_full 'Journal of Materials Chemistry B'
_journal_page_first 2895
_journal_paper_doi 10.1039/C6TB00433D
_journal_volume 4
_journal_year 2016
_chemical_formula_sum 'C31 H29 N5 O S'
_chemical_formula_weight 519.65
_space_group_IT_number 14
_space_group_name_Hall '-P 2ybc'
_space_group_name_H-M_alt 'P 1 21/c 1'
_symmetry_cell_setting monoclinic
_symmetry_space_group_name_H-M 'P 1 21/c 1'
_atom_sites_solution_hydrogens geom
_atom_sites_solution_primary direct
_atom_sites_solution_secondary difmap
_audit_creation_method SHELXL-97
_audit_update_record
;
2016-02-20 deposited with the CCDC.
2016-04-01 downloaded from the CCDC.
;
_cell_angle_alpha 90.000(5)
_cell_angle_beta 108.610(5)
_cell_angle_gamma 90.000(5)
_cell_formula_units_Z 4
_cell_length_a 12.507(5)
_cell_length_b 16.431(5)
_cell_length_c 13.315(5)
_cell_measurement_reflns_used 4115
_cell_measurement_temperature 298(2)
_cell_measurement_theta_max 23.18
_cell_measurement_theta_min 2.31
_cell_volume 2593.2(16)
_computing_structure_refinement 'SHELXL-97 (Sheldrick, 1997)'
_computing_structure_solution 'SHELXS-97 (Sheldrick, 1990)'
_diffrn_ambient_temperature 298(2)
_diffrn_measured_fraction_theta_full 0.998
_diffrn_measured_fraction_theta_max 0.998
_diffrn_measurement_device_type 'CCD area detector'
_diffrn_radiation_monochromator graphite
_diffrn_radiation_source 'fine-focus sealed tube'
_diffrn_radiation_type MoK\a
_diffrn_radiation_wavelength 0.71069
_diffrn_reflns_av_R_equivalents 0.0357
_diffrn_reflns_av_sigmaI/netI 0.0333
_diffrn_reflns_limit_h_max 14
_diffrn_reflns_limit_h_min -14
_diffrn_reflns_limit_k_max 19
_diffrn_reflns_limit_k_min -19
_diffrn_reflns_limit_l_max 15
_diffrn_reflns_limit_l_min -15
_diffrn_reflns_number 18111
_diffrn_reflns_theta_full 24.99
_diffrn_reflns_theta_max 24.99
_diffrn_reflns_theta_min 1.72
_exptl_absorpt_coefficient_mu 0.160
_exptl_absorpt_correction_T_max 0.9687
_exptl_absorpt_correction_T_min 0.9536
_exptl_absorpt_correction_type multi-scan
_exptl_absorpt_process_details sadabs
_exptl_crystal_density_diffrn 1.331
_exptl_crystal_density_method 'not measured'
_exptl_crystal_description block
_exptl_crystal_F_000 1096
_exptl_crystal_size_max 0.30
_exptl_crystal_size_mid 0.20
_exptl_crystal_size_min 0.20
_refine_diff_density_max 0.484
_refine_diff_density_min -0.304
_refine_diff_density_rms 0.046
_refine_ls_extinction_method none
_refine_ls_goodness_of_fit_ref 0.965
_refine_ls_hydrogen_treatment mixed
_refine_ls_matrix_type full
_refine_ls_number_parameters 352
_refine_ls_number_reflns 4558
_refine_ls_number_restraints 0
_refine_ls_restrained_S_all 0.965
_refine_ls_R_factor_all 0.0761
_refine_ls_R_factor_gt 0.0525
_refine_ls_shift/su_max 0.000
_refine_ls_shift/su_mean 0.000
_refine_ls_structure_factor_coef Fsqd
_refine_ls_weighting_details 'calc w=1/[\s^2^(Fo^2^)+(0.0901P)^2^+1.9118P] where P=(Fo^2^+2Fc^2^)/3'
_refine_ls_weighting_scheme calc
_refine_ls_wR_factor_gt 0.1447
_refine_ls_wR_factor_ref 0.1684
_reflns_number_gt 3286
_reflns_number_total 4558
_reflns_threshold_expression >2sigma(I)
_cod_data_source_file c6tb00433d2.cif
_cod_data_source_block 2
_cod_depositor_comments
;
The following automatic conversions were performed:

data item '_symmetry_cell_setting' value 'Monoclinic' was changed to
'monoclinic' in accordance with the
/home/saulius/struct/COD-crude-data/automatic-downloads/DataCite-retrospective/RSC/depositions/lib/dictionaries/cif_core.dic
dictionary named 'cif_core.dic' version 2.4.2 last updated on
2011-04-26.

Automatic conversion script
Id: cif_fix_values 6909 2019-04-08 15:41:33Z antanas 
;
_cod_original_sg_symbol_H-M 'P2(1)/c  '
_cod_database_code 7236424

loop_
_symmetry_equiv_pos_as_xyz
'x, y, z'
'-x, y+1/2, -z+1/2'
'-x, -y, -z'
'x, -y-1/2, z-1/2'

loop_
_atom_site_label
_atom_site_type_symbol
_atom_site_fract_x
_atom_site_fract_y
_atom_site_fract_z
_atom_site_U_iso_or_equiv
_atom_site_adp_type
_atom_site_occupancy
_atom_site_symmetry_multiplicity
_atom_site_calc_flag
_atom_site_refinement_flags
S1 S 0.89414(7) 0.11981(5) 0.96529(6) 0.0502(2) Uani 1 1 d .
N3 N 0.67939(17) 0.07585(13) 0.46103(16) 0.0403(5) Uani 1 1 d .
H3 H 0.6903 0.1201 0.4311 0.048 Uiso 1 1 calc R
O1 O 0.6961(2) 0.22250(15) 0.3557(2) 0.0671(7) Uani 1 1 d .
N2 N 0.69218(19) -0.01679(13) 0.58747(17) 0.0439(5) Uani 1 1 d .
N1 N 1.0060(2) 0.25700(14) 0.89366(19) 0.0527(6) Uani 1 1 d .
N4 N 0.4214(2) -0.09557(15) 0.18114(19) 0.0511(6) Uani 1 1 d .
C23 C 0.5622(2) -0.12056(15) 0.4700(2) 0.0421(6) Uani 1 1 d .
C22 C 0.4957(2) -0.13636(15) 0.3644(2) 0.0416(6) Uani 1 1 d .
N5 N 0.4347(2) -0.20599(14) 0.33783(19) 0.0505(6) Uani 1 1 d .
C27 C 0.4874(2) -0.07681(16) 0.2808(2) 0.0411(6) Uani 1 1 d .
C28 C 0.5453(2) -0.00137(16) 0.3057(2) 0.0409(6) Uani 1 1 d .
C19 C 0.7245(2) 0.05639(16) 0.5661(2) 0.0405(6) Uani 1 1 d .
C11 C 0.7988(2) 0.10985(15) 0.6462(2) 0.0414(6) Uani 1 1 d .
C5 C 1.0771(2) 0.21682(17) 0.9839(2) 0.0466(7) Uani 1 1 d .
C20 C 0.6229(2) -0.04490(16) 0.4916(2) 0.0408(6) Uani 1 1 d .
C7 C 0.8831(2) 0.14025(15) 0.8321(2) 0.0404(6) Uani 1 1 d .
C12 C 0.8160(2) 0.09191(16) 0.7524(2) 0.0406(6) Uani 1 1 d .
H12 H 0.7816 0.0463 0.7699 0.049 Uiso 1 1 calc R
C8 C 0.9382(2) 0.20887(16) 0.8090(2) 0.0448(7) Uani 1 1 d .
C21 C 0.6134(2) 0.01116(15) 0.4127(2) 0.0398(6) Uani 1 1 d .
C6 C 1.0360(2) 0.14911(17) 1.0241(2) 0.0466(7) Uani 1 1 d .
C9 C 0.9225(3) 0.22524(18) 0.7030(2) 0.0530(7) Uani 1 1 d .
H9 H 0.9592 0.2695 0.6853 0.064 Uiso 1 1 calc R
C29 C 0.5304(3) 0.05518(18) 0.2238(2) 0.0523(7) Uani 1 1 d .
H29 H 0.5662 0.1055 0.2374 0.063 Uiso 1 1 calc R
C10 C 0.8537(2) 0.17731(17) 0.6234(2) 0.0501(7) Uani 1 1 d .
H10 H 0.8439 0.1904 0.5531 0.060 Uiso 1 1 calc R
C24 C 0.5632(3) -0.17766(17) 0.5482(2) 0.0518(7) Uani 1 1 d .
H24 H 0.6073 -0.1692 0.6182 0.062 Uiso 1 1 calc R
C25 C 0.4982(3) -0.24632(17) 0.5203(3) 0.0568(8) Uani 1 1 d .
H25 H 0.4958 -0.2845 0.5711 0.068 Uiso 1 1 calc R
C13 C 1.0349(3) 0.34027(18) 0.8724(3) 0.0647(9) Uani 1 1 d .
H13A H 1.0698 0.3390 0.8170 0.078 Uiso 1 1 calc R
H13B H 1.0896 0.3621 0.9358 0.078 Uiso 1 1 calc R
C1 C 1.1040(3) 0.10744(19) 1.1109(2) 0.0578(8) Uani 1 1 d .
H1A H 1.0762 0.0612 1.1344 0.069 Uiso 1 1 calc R
C30 C 0.4632(3) 0.0362(2) 0.1240(2) 0.0595(8) Uani 1 1 d .
H30 H 0.4523 0.0731 0.0687 0.071 Uiso 1 1 calc R
C31 C 0.4114(3) -0.0398(2) 0.1069(2) 0.0581(8) Uani 1 1 d .
H31 H 0.3665 -0.0523 0.0383 0.070 Uiso 1 1 calc R
C26 C 0.4361(3) -0.25756(17) 0.4147(3) 0.0559(8) Uani 1 1 d .
H26 H 0.3925 -0.3044 0.3965 0.067 Uiso 1 1 calc R
C3 C 1.2537(3) 0.2002(2) 1.1257(3) 0.0709(10) Uani 1 1 d .
H3A H 1.3266 0.2183 1.1605 0.085 Uiso 1 1 calc R
C4 C 1.1877(3) 0.2413(2) 1.0363(3) 0.0611(8) Uani 1 1 d .
H4 H 1.2176 0.2857 1.0110 0.073 Uiso 1 1 calc R
C2 C 1.2126(3) 0.1328(2) 1.1635(3) 0.0691(10) Uani 1 1 d .
H2 H 1.2571 0.1052 1.2232 0.083 Uiso 1 1 calc R
C18 C 0.7336(5) 0.6215(4) 0.6674(5) 0.144(2) Uani 1 1 d .
H18A H 0.7723 0.6713 0.6946 0.216 Uiso 1 1 calc R
H18B H 0.6739 0.6131 0.6971 0.216 Uiso 1 1 calc R
H18C H 0.7024 0.6249 0.5916 0.216 Uiso 1 1 calc R
C15 C 0.9656(5) 0.4828(2) 0.8397(5) 0.1108(16) Uani 1 1 d .
H15A H 1.0116 0.4889 0.7937 0.133 Uiso 1 1 calc R
H15B H 1.0125 0.4964 0.9110 0.133 Uiso 1 1 calc R
C14 C 0.9322(4) 0.3965(2) 0.8383(4) 0.0908(13) Uani 1 1 d .
H14A H 0.8852 0.3820 0.7673 0.109 Uiso 1 1 calc R
H14B H 0.8880 0.3891 0.8856 0.109 Uiso 1 1 calc R
C16 C 0.8705(5) 0.5433(4) 0.8058(5) 0.1301(19) Uani 1 1 d .
H16A H 0.8147 0.5283 0.8391 0.156 Uiso 1 1 calc R
H16B H 0.8999 0.5963 0.8332 0.156 Uiso 1 1 calc R
C17 C 0.8160(5) 0.5508(5) 0.6973(6) 0.152(2) Uani 1 1 d .
H17A H 0.7756 0.5008 0.6713 0.183 Uiso 1 1 calc R
H17B H 0.8724 0.5577 0.6621 0.183 Uiso 1 1 calc R
H33 H 0.652(4) 0.252(3) 0.300(4) 0.110(15) Uiso 1 1 d .
H32 H 0.743(5) 0.251(3) 0.384(4) 0.14(2) Uiso 1 1 d .

loop_
_atom_site_aniso_label
_atom_site_aniso_U_11
_atom_site_aniso_U_22
_atom_site_aniso_U_33
_atom_site_aniso_U_23
_atom_site_aniso_U_13
_atom_site_aniso_U_12
S1 0.0594(5) 0.0507(4) 0.0407(4) -0.0011(3) 0.0161(3) -0.0063(3)
N3 0.0464(12) 0.0336(11) 0.0374(12) 0.0024(9) 0.0087(10) -0.0023(9)
O1 0.0665(15) 0.0527(14) 0.0714(16) 0.0226(12) 0.0070(13) -0.0063(12)
N2 0.0487(13) 0.0382(12) 0.0406(13) 0.0041(10) 0.0081(10) 0.0009(10)
N1 0.0641(16) 0.0357(12) 0.0499(14) -0.0001(10) 0.0066(12) -0.0083(11)
N4 0.0545(15) 0.0530(15) 0.0431(14) -0.0061(11) 0.0119(11) -0.0036(11)
C23 0.0471(15) 0.0339(13) 0.0461(15) 0.0002(11) 0.0159(12) 0.0042(11)
C22 0.0439(15) 0.0335(14) 0.0468(16) -0.0036(11) 0.0136(12) 0.0024(11)
N5 0.0582(15) 0.0391(13) 0.0539(15) -0.0062(11) 0.0175(12) -0.0029(11)
C27 0.0410(14) 0.0398(14) 0.0422(15) -0.0037(11) 0.0131(12) 0.0029(11)
C28 0.0426(14) 0.0415(14) 0.0379(14) 0.0007(11) 0.0119(12) 0.0023(11)
C19 0.0409(14) 0.0405(14) 0.0384(14) 0.0022(11) 0.0101(11) 0.0046(11)
C11 0.0412(14) 0.0384(14) 0.0406(15) 0.0009(11) 0.0074(12) 0.0011(11)
C5 0.0535(17) 0.0423(15) 0.0402(15) -0.0073(12) 0.0097(13) 0.0008(13)
C20 0.0438(15) 0.0369(14) 0.0389(15) -0.0013(11) 0.0090(12) 0.0026(11)
C7 0.0450(15) 0.0356(14) 0.0391(14) 0.0026(11) 0.0112(12) 0.0044(11)
C12 0.0421(14) 0.0348(13) 0.0422(15) 0.0017(11) 0.0097(12) 0.0015(11)
C8 0.0481(16) 0.0367(14) 0.0454(16) 0.0011(12) 0.0090(13) -0.0011(12)
C21 0.0418(14) 0.0362(14) 0.0403(14) -0.0015(11) 0.0114(12) 0.0030(11)
C6 0.0585(18) 0.0415(15) 0.0376(15) -0.0070(12) 0.0121(13) 0.0003(13)
C9 0.0595(18) 0.0460(16) 0.0492(17) 0.0084(13) 0.0114(14) -0.0116(14)
C29 0.0593(18) 0.0472(16) 0.0464(17) 0.0036(13) 0.0113(14) -0.0049(14)
C10 0.0558(17) 0.0509(17) 0.0401(15) 0.0086(13) 0.0101(13) -0.0018(13)
C24 0.0634(19) 0.0387(16) 0.0510(17) 0.0029(13) 0.0147(14) 0.0029(13)
C25 0.073(2) 0.0352(15) 0.064(2) 0.0091(14) 0.0233(17) 0.0034(14)
C13 0.075(2) 0.0427(17) 0.067(2) 0.0029(15) 0.0097(17) -0.0122(15)
C1 0.076(2) 0.0488(17) 0.0428(16) -0.0023(13) 0.0104(15) 0.0036(15)
C30 0.074(2) 0.0578(19) 0.0413(17) 0.0054(14) 0.0107(15) -0.0033(16)
C31 0.063(2) 0.068(2) 0.0382(16) -0.0020(14) 0.0078(14) -0.0026(16)
C26 0.0647(19) 0.0346(15) 0.068(2) -0.0023(14) 0.0204(16) -0.0030(13)
C3 0.062(2) 0.075(2) 0.060(2) -0.0092(18) -0.0032(17) -0.0028(18)
C4 0.063(2) 0.0593(19) 0.0579(19) -0.0053(15) 0.0147(16) -0.0102(16)
C2 0.073(2) 0.061(2) 0.056(2) -0.0010(16) -0.0033(17) 0.0057(17)
C18 0.121(5) 0.140(5) 0.158(6) 0.061(4) 0.026(4) 0.008(4)
C15 0.135(4) 0.053(2) 0.153(5) 0.010(3) 0.059(4) 0.008(3)
C14 0.083(3) 0.064(2) 0.122(4) 0.023(2) 0.028(3) -0.005(2)
C16 0.141(5) 0.110(4) 0.146(5) 0.020(4) 0.055(4) 0.016(4)
C17 0.117(5) 0.188(7) 0.130(5) -0.005(5) 0.009(4) 0.007(5)

loop_
_atom_type_symbol
_atom_type_description
_atom_type_scat_dispersion_real
_atom_type_scat_dispersion_imag
_atom_type_scat_source
C C 0.0033 0.0016 'International Tables Vol C Tables 4.2.6.8 and 6.1.1.4'
H H 0.0000 0.0000 'International Tables Vol C Tables 4.2.6.8 and 6.1.1.4'
N N 0.0061 0.0033 'International Tables Vol C Tables 4.2.6.8 and 6.1.1.4'
O O 0.0106 0.0060 'International Tables Vol C Tables 4.2.6.8 and 6.1.1.4'
S S 0.1246 0.1234 'International Tables Vol C Tables 4.2.6.8 and 6.1.1.4'

loop_
_geom_angle_atom_site_label_1
_geom_angle_atom_site_label_2
_geom_angle_atom_site_label_3
_geom_angle
C6 S1 C7 98.04(13)
C19 N3 C21 106.8(2)
C19 N3 H3 126.6
C21 N3 H3 126.6
H33 O1 H32 104(5)
C19 N2 C20 104.5(2)
C5 N1 C8 118.1(2)
C5 N1 C13 118.3(2)
C8 N1 C13 119.3(2)
C31 N4 C27 117.1(2)
C24 C23 C22 118.7(2)
C24 C23 C20 123.6(2)
C22 C23 C20 117.7(2)
N5 C22 C23 121.2(2)
N5 C22 C27 118.0(2)
C23 C22 C27 120.8(2)
C26 N5 C22 118.0(2)
N4 C27 C28 122.2(2)
N4 C27 C22 117.8(2)
C28 C27 C22 120.0(2)
C29 C28 C27 117.8(2)
C29 C28 C21 124.9(2)
C27 C28 C21 117.2(2)
N2 C19 N3 112.1(2)
N2 C19 C11 123.6(2)
N3 C19 C11 124.3(2)
C10 C11 C12 117.7(2)
C10 C11 C19 124.3(2)
C12 C11 C19 118.0(2)
C4 C5 C6 117.6(3)
C4 C5 N1 123.1(3)
C6 C5 N1 119.3(3)
C21 C20 N2 111.1(2)
C21 C20 C23 121.1(2)
N2 C20 C23 127.8(2)
C12 C7 C8 121.0(3)
C12 C7 S1 119.9(2)
C8 C7 S1 119.0(2)
C7 C12 C11 121.3(3)
C7 C12 H12 119.3
C11 C12 H12 119.3
C9 C8 C7 117.2(2)
C9 C8 N1 123.8(2)
C7 C8 N1 119.0(2)
N3 C21 C20 105.6(2)
N3 C21 C28 131.3(2)
C20 C21 C28 123.1(2)
C1 C6 C5 120.7(3)
C1 C6 S1 120.1(2)
C5 C6 S1 119.1(2)
C10 C9 C8 121.5(3)
C10 C9 H9 119.3
C8 C9 H9 119.3
C30 C29 C28 119.7(3)
C30 C29 H29 120.2
C28 C29 H29 120.2
C9 C10 C11 121.2(3)
C9 C10 H10 119.4
C11 C10 H10 119.4
C25 C24 C23 119.1(3)
C25 C24 H24 120.4
C23 C24 H24 120.4
C24 C25 C26 118.5(3)
C24 C25 H25 120.8
C26 C25 H25 120.8
N1 C13 C14 112.7(3)
N1 C13 H13A 109.1
C14 C13 H13A 109.1
N1 C13 H13B 109.1
C14 C13 H13B 109.1
H13A C13 H13B 107.8
C6 C1 C2 121.4(3)
C6 C1 H1A 119.3
C2 C1 H1A 119.3
C29 C30 C31 118.4(3)
C29 C30 H30 120.8
C31 C30 H30 120.8
N4 C31 C30 124.8(3)
N4 C31 H31 117.6
C30 C31 H31 117.6
N5 C26 C25 124.3(3)
N5 C26 H26 117.8
C25 C26 H26 117.8
C2 C3 C4 120.9(3)
C2 C3 H3A 119.5
C4 C3 H3A 119.5
C3 C4 C5 120.8(3)
C3 C4 H4 119.6
C5 C4 H4 119.6
C1 C2 C3 118.5(3)
C1 C2 H2 120.7
C3 C2 H2 120.7
C17 C18 H18A 109.5
C17 C18 H18B 109.5
H18A C18 H18B 109.5
C17 C18 H18C 109.5
H18A C18 H18C 109.5
H18B C18 H18C 109.5
C14 C15 C16 115.9(5)
C14 C15 H15A 108.3
C16 C15 H15A 108.3
C14 C15 H15B 108.3
C16 C15 H15B 108.3
H15A C15 H15B 107.4
C15 C14 C13 111.7(4)
C15 C14 H14A 109.3
C13 C14 H14A 109.3
C15 C14 H14B 109.3
C13 C14 H14B 109.3
H14A C14 H14B 107.9
C17 C16 C15 116.6(6)
C17 C16 H16A 108.1
C15 C16 H16A 108.1
C17 C16 H16B 108.1
C15 C16 H16B 108.1
H16A C16 H16B 107.3
C16 C17 C18 114.0(6)
C16 C17 H17A 108.8
C18 C17 H17A 108.8
C16 C17 H17B 108.8
C18 C17 H17B 108.8
H17A C17 H17B 107.7

loop_
_geom_bond_atom_site_label_1
_geom_bond_atom_site_label_2
_geom_bond_distance
S1 C6 1.762(3)
S1 C7 1.767(3)
N3 C19 1.369(3)
N3 C21 1.373(3)
N3 H3 0.8600
O1 H33 0.91(5)
O1 H32 0.75(5)
N2 C19 1.328(3)
N2 C20 1.374(3)
N1 C5 1.410(4)
N1 C8 1.416(3)
N1 C13 1.466(4)
N4 C31 1.325(4)
N4 C27 1.356(3)
C23 C24 1.399(4)
C23 C22 1.411(4)
C23 C20 1.437(4)
C22 N5 1.358(3)
C22 C27 1.460(4)
N5 C26 1.324(4)
C27 C28 1.420(4)
C28 C29 1.399(4)
C28 C21 1.423(4)
C19 C11 1.463(4)
C11 C10 1.388(4)
C11 C12 1.392(4)
C5 C4 1.395(4)
C5 C6 1.402(4)
C20 C21 1.374(4)
C7 C12 1.375(4)
C7 C8 1.406(4)
C12 H12 0.9300
C8 C9 1.388(4)
C6 C1 1.378(4)
C9 C10 1.379(4)
C9 H9 0.9300
C29 C30 1.362(4)
C29 H29 0.9300
C10 H10 0.9300
C24 C25 1.371(4)
C24 H24 0.9300
C25 C26 1.384(4)
C25 H25 0.9300
C13 C14 1.530(5)
C13 H13A 0.9700
C13 H13B 0.9700
C1 C2 1.379(5)
C1 H1A 0.9300
C30 C31 1.391(4)
C30 H30 0.9300
C31 H31 0.9300
C26 H26 0.9300
C3 C2 1.382(5)
C3 C4 1.388(5)
C3 H3A 0.9300
C4 H4 0.9300
C2 H2 0.9300
C18 C17 1.520(8)
C18 H18A 0.9600
C18 H18B 0.9600
C18 H18C 0.9600
C15 C14 1.476(5)
C15 C16 1.504(7)
C15 H15A 0.9700
C15 H15B 0.9700
C14 H14A 0.9700
C14 H14B 0.9700
C16 C17 1.392(8)
C16 H16A 0.9700
C16 H16B 0.9700
C17 H17A 0.9700
C17 H17B 0.9700

loop_
_geom_torsion_atom_site_label_1
_geom_torsion_atom_site_label_2
_geom_torsion_atom_site_label_3
_geom_torsion_atom_site_label_4
_geom_torsion
C24 C23 C22 N5 -0.9(4)
C20 C23 C22 N5 -179.1(2)
C24 C23 C22 C27 176.9(2)
C20 C23 C22 C27 -1.3(4)
C23 C22 N5 C26 2.4(4)
C27 C22 N5 C26 -175.5(2)
C31 N4 C27 C28 -0.8(4)
C31 N4 C27 C22 177.6(3)
N5 C22 C27 N4 -1.6(4)
C23 C22 C27 N4 -179.5(2)
N5 C22 C27 C28 176.9(2)
C23 C22 C27 C28 -1.0(4)
N4 C27 C28 C29 1.4(4)
C22 C27 C28 C29 -177.0(2)
N4 C27 C28 C21 -179.2(2)
C22 C27 C28 C21 2.4(4)
C20 N2 C19 N3 -0.3(3)
C20 N2 C19 C11 179.1(2)
C21 N3 C19 N2 0.5(3)
C21 N3 C19 C11 -178.9(2)
N2 C19 C11 C10 164.8(3)
N3 C19 C11 C10 -15.8(4)
N2 C19 C11 C12 -15.0(4)
N3 C19 C11 C12 164.4(2)
C8 N1 C5 C4 137.9(3)
C13 N1 C5 C4 -18.8(4)
C8 N1 C5 C6 -42.3(4)
C13 N1 C5 C6 161.0(3)
C19 N2 C20 C21 0.0(3)
C19 N2 C20 C23 -178.1(3)
C24 C23 C20 C21 -176.0(3)
C22 C23 C20 C21 2.1(4)
C24 C23 C20 N2 1.9(4)
C22 C23 C20 N2 180.0(3)
C6 S1 C7 C12 145.8(2)
C6 S1 C7 C8 -37.8(2)
C8 C7 C12 C11 -1.1(4)
S1 C7 C12 C11 175.2(2)
C10 C11 C12 C7 1.4(4)
C19 C11 C12 C7 -178.8(2)
C12 C7 C8 C9 -0.4(4)
S1 C7 C8 C9 -176.7(2)
C12 C7 C8 N1 179.8(2)
S1 C7 C8 N1 3.4(4)
C5 N1 C8 C9 -137.6(3)
C13 N1 C8 C9 18.9(4)
C5 N1 C8 C7 42.3(4)
C13 N1 C8 C7 -161.2(3)
C19 N3 C21 C20 -0.5(3)
C19 N3 C21 C28 178.6(3)
N2 C20 C21 N3 0.3(3)
C23 C20 C21 N3 178.5(2)
N2 C20 C21 C28 -178.9(2)
C23 C20 C21 C28 -0.7(4)
C29 C28 C21 N3 -1.2(5)
C27 C28 C21 N3 179.4(3)
C29 C28 C21 C20 177.8(3)
C27 C28 C21 C20 -1.6(4)
C4 C5 C6 C1 -1.6(4)
N1 C5 C6 C1 178.7(3)
C4 C5 C6 S1 176.2(2)
N1 C5 C6 S1 -3.6(4)
C7 S1 C6 C1 -144.3(2)
C7 S1 C6 C5 38.0(2)
C7 C8 C9 C10 1.5(4)
N1 C8 C9 C10 -178.7(3)
C27 C28 C29 C30 -0.8(4)
C21 C28 C29 C30 179.8(3)
C8 C9 C10 C11 -1.1(5)
C12 C11 C10 C9 -0.3(4)
C19 C11 C10 C9 179.9(3)
C22 C23 C24 C25 -1.2(4)
C20 C23 C24 C25 176.9(3)
C23 C24 C25 C26 1.7(4)
C5 N1 C13 C14 -137.1(3)
C8 N1 C13 C14 66.5(4)
C5 C6 C1 C2 2.9(5)
S1 C6 C1 C2 -174.9(3)
C28 C29 C30 C31 -0.2(5)
C27 N4 C31 C30 -0.3(5)
C29 C30 C31 N4 0.8(5)
C22 N5 C26 C25 -1.8(5)
C24 C25 C26 N5 -0.2(5)
C2 C3 C4 C5 1.6(5)
C6 C5 C4 C3 -0.6(5)
N1 C5 C4 C3 179.1(3)
C6 C1 C2 C3 -1.9(5)
C4 C3 C2 C1 -0.4(5)
C16 C15 C14 C13 179.2(5)
N1 C13 C14 C15 167.7(4)
C14 C15 C16 C17 -78.1(7)
C15 C16 C17 C18 -171.0(5)
